data_7035534
loop_
_publ_author_name
'Kohl, J.'
'Wiedemann, D.'
'Troyanov, S. I.'
'Palamidis, E.'
'Lerch, M.'

_publ_section_title
;
 Ternary transition-metal fluoride precursors for the fluorolytic sol-gel
 route: new insights into speciation and decomposition.
;
_journal_issue 29
_journal_name_full 'Dalton transactions (Cambridge, England : 2003)'
_journal_page_first 13272
_journal_page_last 13281
_journal_paper_doi 10.1039/c5dt01748c
_journal_volume 44
_journal_year 2015
_chemical_formula_iupac '[V (C5 H5 N)4 F2]B F4'
_chemical_formula_moiety 'C20 H20 F2 N4 V 1+, B F4 1-'
_chemical_formula_sum 'C20 H20 B F6 N4 V'
_chemical_formula_weight 492.15
_chemical_name_systematic 'trans-difluoridotetrakis(pyridine)vanadium(III) tetrafluoroborate'
_space_group_crystal_system monoclinic
_space_group_IT_number 15
_space_group_name_Hall '-I 2ya'
_space_group_name_H-M_alt 'I 1 2/a 1'
_symmetry_space_group_name_Hall '-I 2ya'
_symmetry_space_group_name_H-M 'I 1 2/a 1'
_atom_sites_solution_hydrogens difmap
_atom_sites_solution_primary dual
_atom_sites_solution_secondary difmap
_audit_creation_method SHELXL-2014/7
_audit_update_record
;
2015-06-17 deposited with the CCDC.
2015-06-24 downloaded from the CCDC.
;
_cell_angle_alpha 90
_cell_angle_beta 114.259(14)
_cell_angle_gamma 90
_cell_formula_units_Z 4
_cell_length_a 14.0214(17)
_cell_length_b 12.8277(10)
_cell_length_c 13.4718(17)
_cell_measurement_reflns_used 1009
_cell_measurement_temperature 150.00(10)
_cell_measurement_theta_max 26.3370
_cell_measurement_theta_min 4.2010
_cell_volume 2209.1(5)
_computing_cell_refinement
;
CrysAlisPro, Agilent Technologies,
Version 1.171.37.34 (release 22-05-2014 CrysAlis171 .NET)
(compiled May 22 2014,16:03:01)
;
_computing_data_collection
;
CrysAlisPro, Agilent Technologies,
Version 1.171.37.34 (release 22-05-2014 CrysAlis171 .NET)
(compiled May 22 2014,16:03:01)
;
_computing_data_reduction
;
CrysAlisPro, Agilent Technologies,
Version 1.171.37.34 (release 22-05-2014 CrysAlis171 .NET)
(compiled May 22 2014,16:03:01)
;
_computing_molecular_graphics 'ORTEP-3 for Windows (Farrugia, 2012)'
_computing_publication_material 'WinGX (Farrugia, 2012)'
_computing_structure_refinement 'SHELXL-2014/7 (Sheldrick, 2014)'
_computing_structure_solution 'SHELXT-2014 (Sheldrick, 2014)'
_diffrn_ambient_environment N~2~
_diffrn_ambient_temperature 150.00(10)
_diffrn_detector 'CCD plate'
_diffrn_detector_area_resol_mean 16.3031
_diffrn_detector_type 'Agilent Sapphire3'
_diffrn_measured_fraction_theta_full 0.995
_diffrn_measured_fraction_theta_max 0.995
_diffrn_measurement_device '\k-geometry diffractometer'
_diffrn_measurement_device_type 'Agilent Xcalibur'
_diffrn_measurement_method '\w scans'
_diffrn_measurement_specimen_support 'glass capillary'
_diffrn_radiation_monochromator graphite
_diffrn_radiation_probe x-ray
_diffrn_radiation_type 'Mo K\a'
_diffrn_radiation_wavelength 0.71073
_diffrn_reflns_av_R_equivalents 0.0414
_diffrn_reflns_av_unetI/netI 0.0652
_diffrn_reflns_laue_measured_fraction_full 0.995
_diffrn_reflns_laue_measured_fraction_max 0.995
_diffrn_reflns_limit_h_max 11
_diffrn_reflns_limit_h_min -17
_diffrn_reflns_limit_k_max 15
_diffrn_reflns_limit_k_min -14
_diffrn_reflns_limit_l_max 16
_diffrn_reflns_limit_l_min -16
_diffrn_reflns_number 4570
_diffrn_reflns_point_group_measured_fraction_full 0.995
_diffrn_reflns_point_group_measured_fraction_max 0.995
_diffrn_reflns_theta_full 25.242
_diffrn_reflns_theta_max 25.999
_diffrn_reflns_theta_min 3.635
_diffrn_source 'fine-focus sealed tube'
_diffrn_source_type 'Agilent Enhance'
_diffrn_standards_number 0
_exptl_absorpt_coefficient_mu 0.514
_exptl_absorpt_correction_T_max 0.932
_exptl_absorpt_correction_T_min 0.812
_exptl_absorpt_correction_type analytical
_exptl_absorpt_process_details
;
CrysAlisPro, Agilent Technologies,
Version 1.171.37.34 (release 22-05-2014 CrysAlis171 .NET)
(compiled May 22 2014,16:03:01)

Analytical numeric absorption correction using a multifaceted crystal
model based on expressions derived by R.C. Clark & J.S. Reid.
(Clark, R. C. & Reid, J. S. (1995). Acta Cryst. A51, 887-897)

Empirical absorption correction using spherical harmonics,
implemented in SCALE3 ABSPACK scaling algorithm.
;
_exptl_crystal_colour blue-green
_exptl_crystal_density_diffrn 1.480
_exptl_crystal_density_method 'not measured'
_exptl_crystal_description coloumn
_exptl_crystal_F_000 1000
_exptl_crystal_size_max 0.7001
_exptl_crystal_size_mid 0.1845
_exptl_crystal_size_min 0.1596
_refine_diff_density_max 0.314
_refine_diff_density_min -0.381
_refine_diff_density_rms 0.062
_refine_ls_extinction_method none
_refine_ls_goodness_of_fit_ref 1.041
_refine_ls_hydrogen_treatment constr
_refine_ls_matrix_type full
_refine_ls_number_parameters 165
_refine_ls_number_reflns 2162
_refine_ls_number_restraints 30
_refine_ls_restrained_S_all 1.101
_refine_ls_R_factor_all 0.0822
_refine_ls_R_factor_gt 0.0492
_refine_ls_shift/su_max 0.000
_refine_ls_shift/su_mean 0.000
_refine_ls_structure_factor_coef Fsqd
_refine_ls_weighting_details 'w=1/[\s^2^(Fo^2^)+(0.0516P)^2^+0.5074P] where P=(Fo^2^+2Fc^2^)/3'
_refine_ls_weighting_scheme calc
_refine_ls_wR_factor_gt 0.1096
_refine_ls_wR_factor_ref 0.1295
_reflns_number_gt 1487
_reflns_number_total 2162
_reflns_threshold_expression 'I > 2\s(I)'
_cod_data_source_file c5dt01748c1.cif
_cod_data_source_block 1b
_cod_depositor_comments 'Adding full bibliography for 7035533--7035539.cif.'
_cod_database_code 7035534
_shelx_shelxl_version_number 2014/7
_shelx_space_group_comment
;
The symmetry employed for this shelxl refinement is uniquely defined
by the following loop, which should always be used as a source of
symmetry information in preference to the above space-group names.
They are only intended as comments.
;

loop_
_space_group_symop_operation_xyz
'x, y, z'
'-x+1/2, y, -z'
'x+1/2, y+1/2, z+1/2'
'-x+1, y+1/2, -z+1/2'
'-x, -y, -z'
'x-1/2, -y, z'
'-x+1/2, -y+1/2, -z+1/2'
'x, -y+1/2, z+1/2'

loop_
_atom_site_label
_atom_site_type_symbol
_atom_site_fract_x
_atom_site_fract_y
_atom_site_fract_z
_atom_site_U_iso_or_equiv
_atom_site_adp_type
_atom_site_occupancy
_atom_site_site_symmetry_order
_atom_site_calc_flag
_atom_site_refinement_flags_posn
_atom_site_refinement_flags_adp
_atom_site_refinement_flags_occupancy
_atom_site_disorder_assembly
_atom_site_disorder_group
C11 C 0.5300(2) 0.7355(2) 0.2454(2) 0.0417(7) Uani 1 1 d . . . . .
H11 H 0.5227 0.6824 0.1937 0.050 Uiso 1 1 calc R U . . .
C12 C 0.4462(3) 0.7582(3) 0.2703(3) 0.0521(8) Uani 1 1 d . . . . .
H12 H 0.3828 0.7201 0.2373 0.063 Uiso 1 1 calc R U . . .
C13 C 0.4557(3) 0.8367(3) 0.3436(3) 0.0564(9) Uani 1 1 d . . . . .
H13 H 0.3988 0.8533 0.3620 0.068 Uiso 1 1 calc R U . . .
C14 C 0.5479(3) 0.8907(2) 0.3898(2) 0.0487(8) Uani 1 1 d . . . . .
H14 H 0.5558 0.9458 0.4397 0.058 Uiso 1 1 calc R U . . .
C15 C 0.6293(2) 0.8631(2) 0.3621(2) 0.0410(7) Uani 1 1 d . . . . .
H15 H 0.6933 0.9005 0.3943 0.049 Uiso 1 1 calc R U . . .
C21 C 0.7709(2) 0.5193(2) 0.3169(2) 0.0412(7) Uani 1 1 d . . . . .
H21 H 0.7285 0.5103 0.2415 0.049 Uiso 1 1 calc R U . . .
C22 C 0.8041(3) 0.4326(2) 0.3818(3) 0.0463(8) Uani 1 1 d . . . . .
H22 H 0.7843 0.3651 0.3513 0.056 Uiso 1 1 calc R U . . .
C23 C 0.8660(2) 0.4437(2) 0.4912(3) 0.0469(8) Uani 1 1 d . . . . .
H23 H 0.8897 0.3845 0.5374 0.056 Uiso 1 1 calc R U . . .
C24 C 0.8928(2) 0.5433(2) 0.5317(3) 0.0456(8) Uani 1 1 d . . . . .
H24 H 0.9356 0.5539 0.6068 0.055 Uiso 1 1 calc R U . . .
C25 C 0.8572(2) 0.6268(2) 0.4631(2) 0.0410(7) Uani 1 1 d . . . . .
H25 H 0.8765 0.6948 0.4923 0.049 Uiso 1 1 calc R U . . .
N10 N 0.62207(18) 0.78650(16) 0.29227(18) 0.0355(6) Uani 1 1 d . . . . .
N20 N 0.79627(19) 0.61690(16) 0.35631(19) 0.0356(6) Uani 1 1 d . . . . .
F1 F 0.66707(13) 0.66910(12) 0.14344(13) 0.0479(5) Uani 1 1 d . . . . .
V1 V 0.7500 0.7500 0.2500 0.0435(3) Uani 1 2 d S . P . .
B1 B 0.7500 0.1361(4) 0.5000 0.0444(12) Uani 1 2 d S TU P . .
F2 F 0.7153(6) 0.0984(5) 0.3929(5) 0.092(2) Uani 0.5 1 d . U P A -1
F3 F 0.7258(6) 0.0736(5) 0.5611(6) 0.095(2) Uani 0.5 1 d . U P A -1
F4 F 0.8593(4) 0.1369(7) 0.5353(5) 0.142(2) Uani 0.5 1 d . U P A -1
F5 F 0.7120(5) 0.2306(3) 0.4966(7) 0.099(3) Uani 0.5 1 d . U P A -1

loop_
_atom_site_aniso_label
_atom_site_aniso_U_11
_atom_site_aniso_U_22
_atom_site_aniso_U_33
_atom_site_aniso_U_23
_atom_site_aniso_U_13
_atom_site_aniso_U_12
C11 0.0419(19) 0.0500(18) 0.0342(16) 0.0006(13) 0.0166(14) -0.0006(14)
C12 0.0377(19) 0.074(2) 0.0458(19) 0.0058(16) 0.0181(16) -0.0038(16)
C13 0.049(2) 0.081(2) 0.048(2) 0.0134(18) 0.0288(17) 0.0192(19)
C14 0.063(2) 0.0501(18) 0.0414(18) 0.0050(14) 0.0296(17) 0.0167(17)
C15 0.0458(19) 0.0387(16) 0.0413(17) -0.0013(13) 0.0207(15) 0.0012(13)
C21 0.050(2) 0.0377(15) 0.0420(17) -0.0062(13) 0.0251(15) -0.0043(14)
C22 0.058(2) 0.0323(15) 0.060(2) -0.0047(14) 0.0353(19) -0.0024(14)
C23 0.045(2) 0.0498(18) 0.053(2) 0.0103(15) 0.0271(17) 0.0076(15)
C24 0.0402(19) 0.0559(19) 0.0419(18) -0.0027(15) 0.0181(15) -0.0015(15)
C25 0.0420(18) 0.0397(16) 0.0473(18) -0.0110(14) 0.0246(15) -0.0058(14)
N10 0.0395(15) 0.0357(12) 0.0360(13) 0.0005(10) 0.0202(11) 0.0004(11)
N20 0.0381(14) 0.0356(12) 0.0400(14) -0.0052(10) 0.0229(12) -0.0014(10)
F1 0.0503(11) 0.0464(9) 0.0469(11) -0.0100(8) 0.0201(9) -0.0074(8)
V1 0.0475(5) 0.0394(4) 0.0557(5) 0.0050(3) 0.0334(4) 0.0040(3)
B1 0.048(3) 0.040(2) 0.045(3) 0.000 0.019(2) 0.000
F2 0.135(6) 0.067(3) 0.059(3) -0.019(2) 0.024(3) 0.020(3)
F3 0.134(6) 0.073(4) 0.118(5) 0.036(4) 0.093(5) 0.021(4)
F4 0.064(3) 0.235(8) 0.126(5) -0.055(5) 0.038(3) -0.019(4)
F5 0.173(9) 0.0415(18) 0.097(3) -0.002(3) 0.070(6) 0.031(3)

loop_
_atom_type_symbol
_atom_type_description
_atom_type_scat_dispersion_real
_atom_type_scat_dispersion_imag
_atom_type_scat_source
C C 0.0033 0.0016 'International Tables Vol C Tables 4.2.6.8 and 6.1.1.4'
H H 0.0000 0.0000 'International Tables Vol C Tables 4.2.6.8 and 6.1.1.4'
B B 0.0013 0.0007 'International Tables Vol C Tables 4.2.6.8 and 6.1.1.4'
N N 0.0061 0.0033 'International Tables Vol C Tables 4.2.6.8 and 6.1.1.4'
F F 0.0171 0.0103 'International Tables Vol C Tables 4.2.6.8 and 6.1.1.4'
V V 0.3005 0.5294 'International Tables Vol C Tables 4.2.6.8 and 6.1.1.4'

loop_
_exptl_crystal_face_index_h
_exptl_crystal_face_index_k
_exptl_crystal_face_index_l
_exptl_crystal_face_perp_dist
-15 -9 0 0.0965
10 -1 -18 0.2805
-11 1 19 0.4158
14 -12 0 0.0726
-14 -10 -3 0.1078
-11 -9 -7 0.1521
-17 -9 3 0.1221
-10 1 19 0.4185
15 9 1 0.0914
-14 12 0 0.0870
0 -7 16 0.3258
-13 12 -2 0.0995
3 5 -18 0.2696
-5 -17 0 0.1011
5 17 0 0.0963
12 8 -16 0.2668
-10 -14 10 0.2235
11 14 1 0.0750
13 13 -3 0.1052
-4 -13 13 0.2531
5 -18 -1 0.0872
-18 1 0 0.0870
-10 1 -11 0.1874
-17 1 -2 0.0995
-9 15 -1 0.0963
18 4 -2 0.1127

loop_
_geom_angle_atom_site_label_1
_geom_angle_atom_site_label_2
_geom_angle_atom_site_label_3
_geom_angle
_geom_angle_site_symmetry_1
_geom_angle_site_symmetry_3
N10 C11 C12 122.0(3) . .
C11 C12 C13 119.2(3) . .
C14 C13 C12 119.3(3) . .
C13 C14 C15 118.5(3) . .
N10 C15 C14 123.0(3) . .
N20 C21 C22 122.4(3) . .
C21 C22 C23 119.9(3) . .
C22 C23 C24 117.9(3) . .
C25 C24 C23 119.6(3) . .
N20 C25 C24 123.0(3) . .
C15 N10 C11 117.9(3) . .
C15 N10 V1 121.20(19) . .
C11 N10 V1 120.89(18) . .
C25 N20 C21 117.2(2) . .
C25 N20 V1 121.56(18) . .
C21 N20 V1 121.05(19) . .
F1 V1 F1 180.00(9) . 7_665
F1 V1 N10 89.95(8) . 7_665
F1 V1 N10 90.05(8) 7_665 7_665
F1 V1 N10 90.05(8) . .
F1 V1 N10 89.95(8) 7_665 .
N10 V1 N10 180.0 7_665 .
F1 V1 N20 89.57(8) . .
F1 V1 N20 90.43(8) 7_665 .
N10 V1 N20 86.97(8) 7_665 .
N10 V1 N20 93.03(8) . .
F1 V1 N20 90.43(8) . 7_665
F1 V1 N20 89.57(8) 7_665 7_665
N10 V1 N20 93.03(8) 7_665 7_665
N10 V1 N20 86.97(8) . 7_665
N20 V1 N20 180.0 . 7_665
F3 B1 F5 112.7(4) . .
F3 B1 F4 109.0(5) . .
F5 B1 F4 111.9(6) . .
F3 B1 F2 111.7(5) . .
F5 B1 F2 108.4(5) . .
F4 B1 F2 102.7(4) . .

loop_
_geom_bond_atom_site_label_1
_geom_bond_atom_site_label_2
_geom_bond_distance
_geom_bond_site_symmetry_2
C11 N10 1.351(4) .
C11 C12 1.378(4) .
C12 C13 1.379(4) .
C13 C14 1.370(5) .
C14 C15 1.385(4) .
C15 N10 1.335(3) .
C21 N20 1.349(3) .
C21 C22 1.373(4) .
C22 C23 1.376(4) .
C23 C24 1.380(4) .
C24 C25 1.368(4) .
C25 N20 1.344(4) .
N10 V1 2.145(2) .
N20 V1 2.150(2) .
F1 V1 1.7658(16) .
V1 F1 1.7659(16) 7_665
V1 N10 2.145(2) 7_665
V1 N20 2.150(2) 7_665
B1 F3 1.290(6) .
B1 F5 1.317(6) .
B1 F4 1.405(6) .
B1 F2 1.406(6) .

loop_
_geom_torsion_atom_site_label_1
_geom_torsion_atom_site_label_2
_geom_torsion_atom_site_label_3
_geom_torsion_atom_site_label_4
_geom_torsion
N10 C11 C12 C13 1.4(5)
C11 C12 C13 C14 0.2(5)
C12 C13 C14 C15 -0.9(5)
C13 C14 C15 N10 0.1(4)
N20 C21 C22 C23 -0.4(4)
C21 C22 C23 C24 -0.1(4)
C22 C23 C24 C25 0.2(4)
C23 C24 C25 N20 0.1(4)
C14 C15 N10 C11 1.4(4)
C14 C15 N10 V1 178.6(2)
C12 C11 N10 C15 -2.1(4)
C12 C11 N10 V1 -179.3(2)
C24 C25 N20 C21 -0.6(4)
C24 C25 N20 V1 -176.3(2)
C22 C21 N20 C25 0.7(4)
C22 C21 N20 V1 176.4(2)
